data_7204395
loop_
_publ_author_name
'Claborn, Kacey'
'Kahr, Bart'
'Kaminsky, Werner'

_publ_section_title
;
 Calculations of optical properties of the tetraphenyl-X family of
 isomorphous crystals (X = C, Si, Ge, Sn, Pb)
;
_journal_coden_ASTM CRECF4
_journal_issue 46
_journal_name_full CrystEngComm
_journal_page_first 252
_journal_page_last 256
_journal_paper_doi 10.1039/b202304k
_journal_volume 4
_journal_year 2002
_chemical_formula_moiety 'C6.25 H5'
_chemical_formula_sum 'C6.25 H5'
_chemical_formula_weight 80.10
_chemical_name_common Ph4C
_chemical_name_systematic Ph4C
_space_group_IT_number 114
_symmetry_cell_setting tetragonal
_symmetry_space_group_name_Hall 'P -4 2n'
_symmetry_space_group_name_H-M 'P -4 21 c'
_atom_sites_solution_hydrogens difmap
_atom_sites_solution_primary direct
_atom_sites_solution_secondary difmap
_audit_creation_method SHELXL-97
_cell_angle_alpha 90.00
_cell_angle_beta 90.00
_cell_angle_gamma 90.00
_cell_formula_units_Z 8
_cell_length_a 10.9050(10)
_cell_length_b 10.9050(10)
_cell_length_c 7.2850(5)
_cell_measurement_reflns_used 166
_cell_measurement_temperature 293(2)
_cell_volume 866.33(13)
_computing_cell_refinement 'HKL SCALEPACK'
_computing_data_collection KappaCCD
_computing_data_reduction DENZO
_computing_molecular_graphics 'maXus, Zortep'
_computing_publication_material 'SHELXL-97 (Sheldrick, 1997)'
_computing_structure_refinement 'SHELXL-97 (Sheldrick, 1997)'
_computing_structure_solution SIR92
_diffrn_ambient_temperature 293(2)
_diffrn_measured_fraction_theta_full 0.998
_diffrn_measured_fraction_theta_max 0.998
_diffrn_measurement_device_type 'Nonius KappaCCD'
_diffrn_measurement_method '\f and \w scans'
_diffrn_radiation_monochromator graphite
_diffrn_radiation_source 'fine-focus sealed tube'
_diffrn_radiation_type MoK\a
_diffrn_radiation_wavelength 0.71070
_diffrn_reflns_av_R_equivalents 0.041
_diffrn_reflns_av_sigmaI/netI 0.0550
_diffrn_reflns_limit_h_max 12
_diffrn_reflns_limit_h_min -12
_diffrn_reflns_limit_k_max 9
_diffrn_reflns_limit_k_min -9
_diffrn_reflns_limit_l_max 8
_diffrn_reflns_limit_l_min -8
_diffrn_reflns_number 733
_diffrn_reflns_theta_full 24.68
_diffrn_reflns_theta_max 24.68
_diffrn_reflns_theta_min 3.36
_exptl_absorpt_coefficient_mu 0.069
_exptl_absorpt_correction_T_max 0.9924
_exptl_absorpt_correction_T_min 0.9883
_exptl_absorpt_correction_type HKL-Scalepack
_exptl_crystal_colour brownish-clear
_exptl_crystal_density_diffrn 1.228
_exptl_crystal_density_method 'not measured'
_exptl_crystal_description 'cut needle'
_exptl_crystal_F_000 340
_exptl_crystal_size_max 0.17
_exptl_crystal_size_mid 0.11
_exptl_crystal_size_min 0.11
_refine_diff_density_max 0.132
_refine_diff_density_min -0.171
_refine_diff_density_rms 0.053
_refine_ls_abs_structure_details 'Flack H D (1983), Acta Cryst. A39, 876-881'
_refine_ls_abs_structure_Flack -10(10)
_refine_ls_extinction_coef 0.082(15)
_refine_ls_extinction_expression Fc^*^=3DkFc[1+0.001xFc^2^\l^3^/sin(2\q)]^-1/4^
_refine_ls_extinction_method SHELXL
_refine_ls_goodness_of_fit_ref 1.066
_refine_ls_hydrogen_treatment full-isotropic
_refine_ls_matrix_type full
_refine_ls_number_parameters 78
_refine_ls_number_reflns 733
_refine_ls_number_restraints 0
_refine_ls_restrained_S_all 1.066
_refine_ls_R_factor_all 0.0650
_refine_ls_R_factor_gt 0.0388
_refine_ls_shift/su_max 0.000
_refine_ls_shift/su_mean 0.000
_refine_ls_structure_factor_coef Fsqd
_refine_ls_weighting_scheme
;
calc w=3D1/[\s^2^(Fo^2^)+(0.0306P)^2^+0.0880P] where 
P=3D(Fo^2^+2Fc^2^)/3
;
_refine_ls_wR_factor_gt 0.0816
_refine_ls_wR_factor_ref 0.0946
_reflns_number_gt 555
_reflns_number_total 733
_reflns_threshold_expression >2sigma(I)
_cod_data_source_file b202304k.txt
_cod_data_source_block Ph4C
_cod_database_code 7204395

loop_
_symmetry_equiv_pos_as_xyz
'x, y, z'
'-x, -y, z'
'x+1/2, -y+1/2, -z+1/2'
'-x+1/2, y+1/2, -z+1/2'
'y+1/2, x+1/2, z+1/2'
'-y+1/2, -x+1/2, z+1/2'
'-y, x, -z'
'y, -x, -z'

loop_
_atom_site_label
_atom_site_type_symbol
_atom_site_fract_x
_atom_site_fract_y
_atom_site_fract_z
_atom_site_U_iso_or_equiv
_atom_site_adp_type
_atom_site_occupancy
_atom_site_calc_flag
_atom_site_refinement_flags
_atom_site_disorder_assembly
_atom_site_disorder_group
C1 C 0.0000 0.0000 0.0000 0.0416(10) Uani 1 d S . .
C2 C -0.01423(19) 0.11311(19) 0.1269(3) 0.0431(6) Uani 1 d . . .
C3 C 0.0523(2) 0.2202(2) 0.1087(3) 0.0516(7) Uani 1 d . . .
H3 H 0.114(2) 0.225(2) 0.012(4) 0.073(8) Uiso 1 d . . .
C4 C 0.0355(3) 0.3180(2) 0.2268(3) 0.0617(8) Uani 1 d . . .
H4 H 0.078(2) 0.387(2) 0.208(3) 0.061(8) Uiso 1 d . . .
C5 C -0.0496(3) 0.3116(3) 0.3648(4) 0.0654(8) Uani 1 d . . .
H5 H -0.0643(19) 0.377(2) 0.441(3) 0.068(8) Uiso 1 d . . .
C6 C -0.1158(3) 0.2053(3) 0.3887(4) 0.0614(8) Uani 1 d . . .
H6 H -0.169(2) 0.198(2) 0.486(5) 0.059(7) Uiso 1 d . . .
C7 C -0.0981(2) 0.1078(3) 0.2719(3) 0.0529(7) Uani 1 d . . .
H7 H -0.141(2) 0.042(2) 0.289(3) 0.039(6) Uiso 1 d . . .

loop_
_atom_site_aniso_label
_atom_site_aniso_U_11
_atom_site_aniso_U_22
_atom_site_aniso_U_33
_atom_site_aniso_U_23
_atom_site_aniso_U_13
_atom_site_aniso_U_12
C1 0.038(3) 0.047 0.0398(19) 0.000 0.000 0.000
C2 0.0431(12) 0.0456(13) 0.0405(9) -0.0012(11) -0.0050(11) 0.0030(10)
C3 0.0552(15) 0.0500(14) 0.0497(14) -0.0035(13) 0.0011(14) -0.0003(11)
C4 0.0758(19) 0.0472(17) 0.0622(16) -0.0057(14) -0.0089(15) -0.0045(14)
C5 0.078(2) 0.0596(18) 0.0592(15) -0.0171(15) -0.0097(16) 0.0137(17)
C6 0.0584(17) 0.078(2) 0.0480(14) -0.0058(15) 0.0001(15) 0.0151(15)
C7 0.0528(15) 0.0546(16) 0.0515(14) -0.0029(13) 0.0027(12) -0.0009(13)

loop_
_atom_type_symbol
_atom_type_description
_atom_type_scat_dispersion_real
_atom_type_scat_dispersion_imag
_atom_type_scat_source
C C 0.0033 0.0016 'International Tables Vol C Tables 4.2.6.8 and 6.1.1.4'
H H 0.0000 0.0000 'International Tables Vol C Tables 4.2.6.8 and 6.1.1.4'

loop_
_geom_angle_atom_site_label_1
_geom_angle_atom_site_label_2
_geom_angle_atom_site_label_3
_geom_angle
_geom_angle_site_symmetry_1
_geom_angle_site_symmetry_3
_geom_angle_publ_flag
C2 C1 C2 106.74(15) . 2 ?
C2 C1 C2 110.85(8) . 8 ?
C2 C1 C2 110.85(8) 2 8 ?
C2 C1 C2 110.85(8) . 7 ?
C2 C1 C2 110.85(8) 2 7 ?
C2 C1 C2 106.74(15) 8 7 ?
C3 C2 C7 116.8(2) . . ?
C3 C2 C1 124.29(19) . . ?
C7 C2 C1 118.90(17) . . ?
C2 C3 C4 121.5(3) . . ?
C2 C3 H3 118.4(16) . . ?
C4 C3 H3 120.0(16) . . ?
C5 C4 C3 120.5(3) . . ?
C5 C4 H4 120.7(15) . . ?
C3 C4 H4 118.8(15) . . ?
C4 C5 C6 119.4(3) . . ?
C4 C5 H5 121.4(15) . . ?
C6 C5 H5 119.2(14) . . ?
C7 C6 C5 120.0(3) . . ?
C7 C6 H6 119.9(16) . . ?
C5 C6 H6 120.0(16) . . ?
C6 C7 C2 121.8(3) . . ?
C6 C7 H7 118.3(14) . . ?
C2 C7 H7 119.9(14) . . ?

loop_
_geom_bond_atom_site_label_1
_geom_bond_atom_site_label_2
_geom_bond_distance
_geom_bond_site_symmetry_2
_geom_bond_publ_flag
C1 C2 1.549(2) . ?
C1 C2 1.549(2) 2 ?
C1 C2 1.549(2) 8 ?
C1 C2 1.549(2) 7 ?
C2 C3 1.382(3) . ?
C2 C7 1.399(3) . ?
C3 C4 1.382(3) . ?
C3 H3 0.97(3) . ?
C4 C5 1.370(4) . ?
C4 H4 0.89(3) . ?
C5 C6 1.377(4) . ?
C5 H5 0.92(3) . ?
C6 C7 1.375(4) . ?
C6 H6 0.92(3) . ?
C7 H7 0.86(2) . ?

loop_
_cod_changelog_entry_id
_cod_changelog_entry_author
_cod_changelog_entry_date
_cod_changelog_entry_text
1 'Vaitkus, Antanas' 2022-04-22T18:40:00+03:00 'Updated bibliographic information.'
